data_4033870
loop_
_publ_author_name
'D'Amato, Assunta'
'Pierri, Giovanni'
'Tedesco, Consiglia'
'Della Sala, Giorgio'
'Izzo, Irene'
'Costabile, Chiara'
'De Riccardis, Francesco'

_publ_section_title
;
 Reverse Turn and Loop Secondary Structures in Stereodefined Cyclic
 Peptoid Scaffolds.
;
_journal_issue 17
_journal_name_full 'The Journal of organic chemistry'
_journal_page_first 10911
_journal_page_last 10928
_journal_paper_doi 10.1021/acs.joc.9b01509
_journal_volume 84
_journal_year 2019
_chemical_absolute_configuration syn
_chemical_formula_moiety 'C37 H38 N4 O4'
_chemical_formula_sum 'C37 H38 N4 O4'
_chemical_formula_weight 602.71
_space_group_crystal_system monoclinic
_space_group_IT_number 4
_space_group_name_Hall 'P 2yb'
_space_group_name_H-M_alt 'P 1 21 1'
_atom_sites_solution_hydrogens geom
_audit_creation_date 2019-02-13
_audit_creation_method
;
Olex2 1.2
(compiled 2018.05.29 svn.r3508 for OlexSys, GUI svn.r5506)
;
_cell_angle_alpha 90
_cell_angle_beta 95.669(2)
_cell_angle_gamma 90
_cell_formula_units_Z 2
_cell_length_a 8.8020(5)
_cell_length_b 11.2590(6)
_cell_length_c 15.7919(8)
_cell_measurement_reflns_used 8134
_cell_measurement_temperature 293(2)
_cell_measurement_theta_max 74.01
_cell_measurement_theta_min 2.81
_cell_volume 1557.35(14)
_computing_cell_refinement 'Bruker SAINT'
_computing_data_collection 'Bruker APEX2'
_computing_data_reduction 'Bruker SAINT'
_computing_molecular_graphics 'Olex2 (Dolomanov et al., 2009)'
_computing_publication_material 'Olex2 (Dolomanov et al., 2009)'
_computing_structure_refinement 'SHELXL-2014 (Sheldrick 2014)'
_computing_structure_solution 'SHELXS-97 (Sheldrick 2008)'
_diffrn_ambient_temperature 293(2)
_diffrn_measured_fraction_theta_full 0.999
_diffrn_measured_fraction_theta_max 0.968
_diffrn_measurement_device_type 'Bruker APEX-II CCD'
_diffrn_measurement_method '\f and \w scans'
_diffrn_radiation_type CuK\a
_diffrn_radiation_wavelength 1.54178
_diffrn_reflns_av_R_equivalents 0.0789
_diffrn_reflns_av_unetI/netI 0.0530
_diffrn_reflns_Laue_measured_fraction_full 0.999
_diffrn_reflns_Laue_measured_fraction_max 0.968
_diffrn_reflns_limit_h_max 10
_diffrn_reflns_limit_h_min -10
_diffrn_reflns_limit_k_max 14
_diffrn_reflns_limit_k_min -13
_diffrn_reflns_limit_l_max 19
_diffrn_reflns_limit_l_min -19
_diffrn_reflns_number 30976
_diffrn_reflns_point_group_measured_fraction_full 0.997
_diffrn_reflns_point_group_measured_fraction_max 0.954
_diffrn_reflns_theta_full 67.679
_diffrn_reflns_theta_max 74.280
_diffrn_reflns_theta_min 2.812
_diffrn_standards_number 0
_exptl_absorpt_coefficient_mu 0.675
_exptl_absorpt_correction_T_max 0.7538
_exptl_absorpt_correction_T_min 0.6903
_exptl_absorpt_correction_type multi-scan
_exptl_absorpt_process_details
;
SADABS-2014/5 (Bruker,2014/5) was used for absorption correction.
wR2(int) was 0.1671 before and 0.0725 after correction.
The Ratio of minimum to maximum transmission is 0.9158.
The \l/2 correction factor is Not present.
;
_exptl_crystal_colour colorless
_exptl_crystal_density_diffrn 1.285
_exptl_crystal_description prism
_exptl_crystal_F_000 640
_exptl_crystal_size_max 0.22
_exptl_crystal_size_mid 0.19
_exptl_crystal_size_min 0.15
_refine_diff_density_max 0.155
_refine_diff_density_min -0.144
_refine_diff_density_rms 0.037
_refine_ls_abs_structure_details
;
 Flack x determined using 1627 quotients [(I+)-(I-)]/[(I+)+(I-)]
 (Parsons, Flack and Wagner, Acta Cryst. B69 (2013) 249-259).
;
_refine_ls_abs_structure_Flack 0.0(2)
_refine_ls_extinction_coef 0.0046(8)
_refine_ls_extinction_expression Fc^*^=kFc[1+0.001xFc^2^\l^3^/sin(2\q)]^-1/4^
_refine_ls_extinction_method 'SHELXL-2018/3 (Sheldrick 2018)'
_refine_ls_goodness_of_fit_ref 1.030
_refine_ls_hydrogen_treatment constr
_refine_ls_matrix_type full
_refine_ls_number_parameters 408
_refine_ls_number_reflns 6045
_refine_ls_number_restraints 1
_refine_ls_restrained_S_all 1.030
_refine_ls_R_factor_all 0.0720
_refine_ls_R_factor_gt 0.0449
_refine_ls_shift/su_max 0.000
_refine_ls_shift/su_mean 0.000
_refine_ls_structure_factor_coef Fsqd
_refine_ls_weighting_details 'w=1/[\s^2^(Fo^2^)+(0.0530P)^2^+0.1647P] where P=(Fo^2^+2Fc^2^)/3'
_refine_ls_weighting_scheme calc
_refine_ls_wR_factor_gt 0.1039
_refine_ls_wR_factor_ref 0.1164
_reflns_Friedel_coverage 0.873
_reflns_Friedel_fraction_full 0.995
_reflns_Friedel_fraction_max 0.939
_reflns_number_gt 4405
_reflns_number_total 6045
_reflns_threshold_expression 'I > 2\s(I)'
_cod_data_source_file jo9b01509_si_002.cif
_cod_data_source_block tbe242_1_1
_cod_database_code 4033870
_shelx_shelxl_version_number 2018/3
_shelx_space_group_comment
;
The symmetry employed for this shelxl refinement is uniquely defined
by the following loop, which should always be used as a source of
symmetry information in preference to the above space-group names.
They are only intended as comments.
;
_olex2_refinement_description
;
1. Fixed Uiso
 At 1.2 times of:
  All C(H) groups, All C(H,H) groups
 At 1.5 times of:
  All C(H,H,H) groups
2.a Ternary CH refined with riding coordinates:
 C3(H3)
2.b Secondary CH2 refined with riding coordinates:
 C1(H1A,H1B), C11(H11A,H11B), C13(H13A,H13B), C20(H20A,H20B), C22(H22A,H22B),
 C29(H29A,H29B), C31(H31A,H31B)
2.c Aromatic/amide H refined with riding coordinates:
 C6(H6), C7(H7), C8(H8), C9(H9), C10(H10), C15(H15), C16(H16), C17(H17),
 C18(H18), C19(H19), C24(H24), C25(H25), C26(H26), C27(H27), C28(H28), C33(H33),
  C34(H34), C35(H35), C36(H36), C37(H37)
2.d Idealised Me refined as rotating group:
 C4(H4A,H4B,H4C)
;
_olex2_submission_special_instructions 'No special instructions were received'

loop_
_space_group_symop_operation_xyz
'x, y, z'
'-x, y+1/2, -z'

loop_
_atom_site_label
_atom_site_type_symbol
_atom_site_fract_x
_atom_site_fract_y
_atom_site_fract_z
_atom_site_U_iso_or_equiv
_atom_site_adp_type
_atom_site_occupancy
_atom_site_site_symmetry_order
_atom_site_calc_flag
_atom_site_refinement_flags_posn
C1 C 0.9116(4) 0.4518(3) 0.8519(2) 0.0352(9) Uani 1 1 d .
H1A H 0.930698 0.451191 0.913489 0.042 Uiso 1 1 calc R
H1B H 0.920109 0.370665 0.832308 0.042 Uiso 1 1 calc R
C2 C 0.7485(4) 0.4950(4) 0.8276(2) 0.0339(9) Uani 1 1 d .
C3 C 1.0925(5) 0.6305(4) 0.8635(2) 0.0452(10) Uani 1 1 d .
H3 H 1.203539 0.627254 0.862544 0.054 Uiso 1 1 calc R
C4 C 1.0384(6) 0.7425(4) 0.8163(3) 0.0739(13) Uani 1 1 d .
H4A H 1.068302 0.740118 0.759543 0.111 Uiso 1 1 calc GR
H4B H 1.083343 0.810606 0.845574 0.111 Uiso 1 1 calc GR
H4C H 0.929162 0.747678 0.814090 0.111 Uiso 1 1 calc GR
C5 C 1.0615(5) 0.6285(4) 0.9558(3) 0.0445(11) Uani 1 1 d .
C6 C 1.1510(5) 0.5576(5) 1.0132(3) 0.0593(13) Uani 1 1 d .
H6 H 1.230461 0.513284 0.994567 0.071 Uiso 1 1 calc R
C7 C 1.1225(7) 0.5526(5) 1.0980(3) 0.0744(16) Uani 1 1 d .
H7 H 1.182078 0.504914 1.136202 0.089 Uiso 1 1 calc R
C8 C 1.0051(7) 0.6188(6) 1.1248(3) 0.080(2) Uani 1 1 d .
H8 H 0.985121 0.615065 1.181499 0.096 Uiso 1 1 calc R
C9 C 0.9181(6) 0.6893(5) 1.0701(3) 0.0690(16) Uani 1 1 d .
H9 H 0.839531 0.733888 1.089417 0.083 Uiso 1 1 calc R
C10 C 0.9461(5) 0.6949(4) 0.9856(3) 0.0545(13) Uani 1 1 d .
H10 H 0.886566 0.744053 0.948424 0.065 Uiso 1 1 calc R
C11 C 0.4771(4) 0.4428(4) 0.8164(2) 0.0423(10) Uani 1 1 d .
H11A H 0.470540 0.514706 0.782387 0.051 Uiso 1 1 calc R
H11B H 0.416607 0.454381 0.863887 0.051 Uiso 1 1 calc R
C12 C 0.4121(4) 0.3382(4) 0.7621(2) 0.0410(10) Uani 1 1 d .
C13 C 0.6590(4) 0.3208(4) 0.9077(2) 0.0414(10) Uani 1 1 d .
H13A H 0.766052 0.298831 0.913621 0.050 Uiso 1 1 calc R
H13B H 0.600917 0.253191 0.884148 0.050 Uiso 1 1 calc R
C14 C 0.6097(4) 0.3496(4) 0.9951(2) 0.0429(10) Uani 1 1 d .
C15 C 0.6541(5) 0.4522(4) 1.0365(3) 0.0564(12) Uani 1 1 d .
H15 H 0.713944 0.506020 1.009911 0.068 Uiso 1 1 calc R
C16 C 0.6129(6) 0.4791(5) 1.1170(3) 0.0673(13) Uani 1 1 d .
H16 H 0.644073 0.549761 1.143875 0.081 Uiso 1 1 calc R
C17 C 0.5249(6) 0.3989(5) 1.1560(3) 0.0729(15) Uani 1 1 d .
H17 H 0.496188 0.415366 1.209859 0.087 Uiso 1 1 calc R
C18 C 0.4789(6) 0.2947(6) 1.1161(3) 0.0746(16) Uani 1 1 d .
H18 H 0.420668 0.240254 1.143220 0.090 Uiso 1 1 calc R
C19 C 0.5204(5) 0.2709(5) 1.0345(3) 0.0593(12) Uani 1 1 d .
H19 H 0.487141 0.201417 1.006778 0.071 Uiso 1 1 calc R
C20 C 0.5817(4) 0.3935(4) 0.6541(2) 0.0374(9) Uani 1 1 d .
H20A H 0.574471 0.473101 0.676820 0.045 Uiso 1 1 calc R
H20B H 0.563129 0.398559 0.592593 0.045 Uiso 1 1 calc R
C21 C 0.7425(4) 0.3461(4) 0.6777(2) 0.0366(9) Uani 1 1 d .
C22 C 0.4138(6) 0.2103(4) 0.6395(3) 0.0576(13) Uani 1 1 d .
H22A H 0.306435 0.197438 0.645651 0.069 Uiso 1 1 calc R
H22B H 0.470095 0.143041 0.664914 0.069 Uiso 1 1 calc R
C23 C 0.4358(5) 0.2154(4) 0.5463(3) 0.0479(12) Uani 1 1 d .
C24 C 0.3476(6) 0.2881(5) 0.4920(3) 0.0652(14) Uani 1 1 d .
H24 H 0.269925 0.332970 0.512012 0.078 Uiso 1 1 calc R
C25 C 0.3746(8) 0.2948(7) 0.4061(4) 0.093(2) Uani 1 1 d .
H25 H 0.314290 0.343620 0.369073 0.112 Uiso 1 1 calc R
C26 C 0.4906(9) 0.2289(7) 0.3762(4) 0.096(3) Uani 1 1 d .
H26 H 0.509608 0.234382 0.319460 0.116 Uiso 1 1 calc R
C27 C 0.5756(7) 0.1571(6) 0.4296(4) 0.087(2) Uani 1 1 d .
H27 H 0.652169 0.111530 0.409183 0.104 Uiso 1 1 calc R
C28 C 0.5511(5) 0.1499(5) 0.5144(3) 0.0651(15) Uani 1 1 d .
H28 H 0.612382 0.100608 0.550625 0.078 Uiso 1 1 calc R
C29 C 1.0165(4) 0.3919(4) 0.6898(2) 0.0425(10) Uani 1 1 d .
H29A H 1.075351 0.378119 0.641973 0.051 Uiso 1 1 calc R
H29B H 1.019360 0.319917 0.723730 0.051 Uiso 1 1 calc R
C30 C 1.0875(4) 0.4937(4) 0.7437(2) 0.0408(10) Uani 1 1 d .
C31 C 0.8391(4) 0.5251(4) 0.6057(2) 0.0418(10) Uani 1 1 d .
H31A H 0.898411 0.589396 0.633290 0.050 Uiso 1 1 calc R
H31B H 0.732553 0.548487 0.600855 0.050 Uiso 1 1 calc R
C32 C 0.8882(4) 0.5065(4) 0.5177(2) 0.0430(10) Uani 1 1 d .
C33 C 0.8273(6) 0.4154(6) 0.4676(3) 0.0787(17) Uani 1 1 d .
H33 H 0.759005 0.363259 0.489324 0.094 Uiso 1 1 calc R
C34 C 0.8651(8) 0.3995(6) 0.3854(3) 0.102(2) Uani 1 1 d .
H34 H 0.821925 0.337613 0.352187 0.123 Uiso 1 1 calc R
C35 C 0.9658(7) 0.4748(7) 0.3535(3) 0.093(2) Uani 1 1 d .
H35 H 0.992552 0.463959 0.298493 0.112 Uiso 1 1 calc R
C36 C 1.0274(6) 0.5660(6) 0.4017(4) 0.0840(18) Uani 1 1 d .
H36 H 1.096031 0.617281 0.379448 0.101 Uiso 1 1 calc R
C37 C 0.9887(6) 0.5832(5) 0.4842(3) 0.0649(13) Uani 1 1 d .
H37 H 1.030440 0.646366 0.516617 0.078 Uiso 1 1 calc R
N1 N 1.0288(3) 0.5230(3) 0.81750(18) 0.0375(8) Uani 1 1 d .
N2 N 0.6361(3) 0.4216(3) 0.84869(18) 0.0380(8) Uani 1 1 d .
N3 N 0.4649(4) 0.3196(3) 0.6860(2) 0.0425(8) Uani 1 1 d .
N4 N 0.8588(3) 0.4189(3) 0.65855(17) 0.0357(8) Uani 1 1 d .
O1 O 0.7226(3) 0.5879(2) 0.78805(16) 0.0420(7) Uani 1 1 d .
O2 O 0.3157(3) 0.2747(3) 0.78894(17) 0.0571(8) Uani 1 1 d .
O3 O 0.7649(3) 0.2516(3) 0.71474(16) 0.0472(7) Uani 1 1 d .
O4 O 1.1942(3) 0.5503(3) 0.71838(17) 0.0539(8) Uani 1 1 d .

loop_
_atom_site_aniso_label
_atom_site_aniso_U_11
_atom_site_aniso_U_22
_atom_site_aniso_U_33
_atom_site_aniso_U_23
_atom_site_aniso_U_13
_atom_site_aniso_U_12
C1 0.036(2) 0.037(2) 0.0332(19) -0.0007(16) 0.0071(16) -0.0008(18)
C2 0.038(2) 0.037(2) 0.0270(17) -0.0052(17) 0.0069(14) 0.0067(18)
C3 0.048(2) 0.049(3) 0.039(2) -0.003(2) 0.0099(18) -0.009(2)
C4 0.110(4) 0.051(3) 0.064(3) 0.001(2) 0.021(3) -0.014(3)
C5 0.046(3) 0.045(3) 0.043(2) -0.007(2) 0.0082(19) -0.008(2)
C6 0.061(3) 0.061(3) 0.055(3) -0.004(2) 0.001(2) -0.006(3)
C7 0.105(4) 0.066(4) 0.049(3) 0.009(3) -0.010(3) -0.028(4)
C8 0.110(5) 0.090(5) 0.043(3) -0.020(3) 0.027(3) -0.047(4)
C9 0.075(4) 0.072(4) 0.066(3) -0.021(3) 0.033(3) -0.023(3)
C10 0.053(3) 0.059(3) 0.053(3) -0.011(2) 0.013(2) -0.011(3)
C11 0.033(2) 0.057(3) 0.038(2) 0.0001(19) 0.0098(16) 0.006(2)
C12 0.032(2) 0.051(2) 0.041(2) 0.0034(19) 0.0080(17) 0.004(2)
C13 0.039(2) 0.041(2) 0.044(2) 0.0046(18) 0.0059(16) -0.0011(19)
C14 0.037(2) 0.050(2) 0.042(2) 0.0100(19) 0.0063(17) -0.0038(19)
C15 0.071(3) 0.049(2) 0.052(2) -0.001(2) 0.020(2) -0.016(2)
C16 0.084(3) 0.067(3) 0.054(2) -0.008(2) 0.020(2) -0.013(3)
C17 0.092(4) 0.087(4) 0.044(2) 0.004(2) 0.024(2) -0.008(3)
C18 0.087(4) 0.082(4) 0.059(3) 0.014(3) 0.028(2) -0.027(3)
C19 0.068(3) 0.056(3) 0.055(3) 0.003(2) 0.013(2) -0.019(2)
C20 0.037(2) 0.044(2) 0.0319(19) 0.0003(17) 0.0058(16) 0.0011(19)
C21 0.042(2) 0.039(2) 0.0298(18) -0.0038(18) 0.0095(16) 0.0002(19)
C22 0.063(3) 0.053(3) 0.059(3) -0.007(2) 0.012(2) -0.018(3)
C23 0.050(3) 0.050(3) 0.045(2) -0.007(2) 0.007(2) -0.015(2)
C24 0.073(3) 0.059(3) 0.061(3) -0.008(3) -0.007(2) -0.010(3)
C25 0.122(6) 0.088(5) 0.063(4) 0.006(3) -0.021(3) -0.036(5)
C26 0.141(7) 0.097(6) 0.053(4) -0.017(4) 0.019(4) -0.065(5)
C27 0.093(5) 0.090(5) 0.084(4) -0.050(4) 0.045(4) -0.046(4)
C28 0.060(3) 0.058(3) 0.080(3) -0.022(3) 0.017(3) -0.015(3)
C29 0.036(2) 0.054(3) 0.039(2) -0.0052(19) 0.0100(17) 0.010(2)
C30 0.031(2) 0.053(3) 0.039(2) 0.0035(19) 0.0059(16) 0.0033(19)
C31 0.043(2) 0.045(2) 0.039(2) 0.0003(18) 0.0063(16) -0.0017(19)
C32 0.044(2) 0.046(2) 0.039(2) 0.0045(18) 0.0056(17) -0.0025(19)
C33 0.097(4) 0.092(4) 0.052(3) -0.009(3) 0.030(3) -0.036(3)
C34 0.150(6) 0.111(5) 0.052(3) -0.026(3) 0.040(3) -0.043(5)
C35 0.128(5) 0.106(5) 0.052(3) 0.007(3) 0.042(3) 0.000(4)
C36 0.086(4) 0.093(4) 0.079(4) 0.031(3) 0.039(3) -0.008(3)
C37 0.061(3) 0.070(3) 0.067(3) 0.013(2) 0.018(2) -0.012(2)
N1 0.0331(16) 0.047(2) 0.0332(15) -0.0014(15) 0.0069(12) -0.0004(16)
N2 0.0332(17) 0.047(2) 0.0345(16) 0.0046(15) 0.0078(13) 0.0057(16)
N3 0.0416(19) 0.045(2) 0.0415(17) -0.0003(16) 0.0091(14) -0.0081(18)
N4 0.0325(16) 0.0402(19) 0.0349(16) -0.0006(14) 0.0064(13) 0.0029(16)
O1 0.0448(16) 0.0381(16) 0.0438(15) 0.0024(13) 0.0083(12) 0.0050(13)
O2 0.0511(17) 0.071(2) 0.0518(17) 0.0034(15) 0.0175(13) -0.0126(16)
O3 0.0523(17) 0.0443(18) 0.0459(15) 0.0055(14) 0.0100(13) 0.0069(15)
O4 0.0382(14) 0.078(2) 0.0477(16) 0.0019(15) 0.0132(12) -0.0070(15)

loop_
_atom_type_symbol
_atom_type_description
_atom_type_scat_dispersion_real
_atom_type_scat_dispersion_imag
_atom_type_scat_source
C C 0.0181 0.0091 'International Tables Vol C Tables 4.2.6.8 and 6.1.1.4'
H H 0.0000 0.0000 'International Tables Vol C Tables 4.2.6.8 and 6.1.1.4'
N N 0.0311 0.0180 'International Tables Vol C Tables 4.2.6.8 and 6.1.1.4'
O O 0.0492 0.0322 'International Tables Vol C Tables 4.2.6.8 and 6.1.1.4'

loop_
_geom_angle_atom_site_label_1
_geom_angle_atom_site_label_2
_geom_angle_atom_site_label_3
_geom_angle
N1 C1 C2 114.4(3)
N2 C2 C1 115.7(3)
O1 C2 C1 121.5(3)
O1 C2 N2 122.7(4)
C5 C3 C4 114.1(4)
N1 C3 C4 110.6(3)
N1 C3 C5 111.3(3)
C6 C5 C3 119.5(4)
C10 C5 C3 122.0(4)
C10 C5 C6 118.5(4)
C7 C6 C5 120.4(5)
C8 C7 C6 119.3(5)
C9 C8 C7 121.1(5)
C8 C9 C10 120.0(5)
C5 C10 C9 120.8(5)
N2 C11 C12 111.1(3)
N3 C12 C11 118.4(3)
O2 C12 C11 119.4(3)
O2 C12 N3 122.2(4)
N2 C13 C14 112.2(3)
C15 C14 C13 121.4(4)
C15 C14 C19 118.5(4)
C19 C14 C13 120.1(4)
C14 C15 C16 122.3(4)
C17 C16 C15 118.4(5)
C18 C17 C16 120.7(4)
C17 C18 C19 119.6(4)
C14 C19 C18 120.5(5)
N3 C20 C21 112.8(3)
N4 C21 C20 115.7(3)
O3 C21 C20 121.6(4)
O3 C21 N4 122.6(4)
N3 C22 C23 113.0(4)
C24 C23 C22 121.0(4)
C24 C23 C28 118.7(5)
C28 C23 C22 120.2(5)
C23 C24 C25 119.8(5)
C26 C25 C24 120.2(7)
C27 C26 C25 119.6(6)
C26 C27 C28 121.0(6)
C27 C28 C23 120.7(6)
N4 C29 C30 110.9(3)
N1 C30 C29 119.4(3)
O4 C30 C29 119.4(3)
O4 C30 N1 121.2(4)
N4 C31 C32 112.6(3)
C33 C32 C31 120.3(4)
C33 C32 C37 118.4(4)
C37 C32 C31 121.2(4)
C32 C33 C34 121.5(5)
C35 C34 C33 119.5(6)
C36 C35 C34 120.1(5)
C35 C36 C37 120.6(5)
C32 C37 C36 119.8(5)
C1 N1 C3 120.8(3)
C30 N1 C1 122.0(3)
C30 N1 C3 117.2(3)
C2 N2 C11 120.8(3)
C2 N2 C13 124.7(3)
C11 N2 C13 114.5(3)
C12 N3 C20 122.7(4)
C12 N3 C22 117.2(3)
C20 N3 C22 119.7(3)
C21 N4 C29 120.5(3)
C21 N4 C31 124.6(3)
C29 N4 C31 114.8(3)

loop_
_geom_bond_atom_site_label_1
_geom_bond_atom_site_label_2
_geom_bond_distance
C1 C2 1.528(5)
C1 N1 1.453(5)
C2 N2 1.356(5)
C2 O1 1.227(5)
C3 C4 1.516(7)
C3 C5 1.510(5)
C3 N1 1.492(6)
C5 C6 1.393(7)
C5 C10 1.381(6)
C6 C7 1.388(6)
C7 C8 1.375(8)
C8 C9 1.353(8)
C9 C10 1.383(6)
C11 C12 1.535(6)
C11 N2 1.461(5)
C12 N3 1.347(4)
C12 O2 1.217(5)
C13 C14 1.521(5)
C13 N2 1.470(5)
C14 C15 1.366(6)
C14 C19 1.373(6)
C15 C16 1.389(6)
C16 C17 1.374(7)
C17 C18 1.373(8)
C18 C19 1.400(6)
C20 C21 1.524(5)
C20 N3 1.452(5)
C21 N4 1.368(5)
C21 O3 1.222(5)
C22 C23 1.504(6)
C22 N3 1.480(6)
C23 C24 1.370(7)
C23 C28 1.389(6)
C24 C25 1.402(7)
C25 C26 1.381(10)
C26 C27 1.342(10)
C27 C28 1.380(7)
C29 C30 1.524(6)
C29 N4 1.459(5)
C30 N1 1.362(4)
C30 O4 1.234(4)
C31 C32 1.510(5)
C31 N4 1.459(5)
C32 C33 1.371(7)
C32 C37 1.379(6)
C33 C34 1.383(6)
C34 C35 1.359(8)
C35 C36 1.359(9)
C36 C37 1.392(7)
